data_4122869
loop_
_publ_author_name
'Zhang, Ying-Ying'
'Shen, Xu-Yu'
'Weng, Lin-Hong'
'Jin, Guo-Xin'

_publ_section_title
;
 Octadecanuclear Macrocycles and Nonanuclear Bowl-Shaped Structures Based
 on Two Analogous Pyridyl-Substituted Imidazole-4,5-dicarboxylate Ligands.
;
_journal_issue 44
_journal_name_full 'Journal of the American Chemical Society'
_journal_page_first 15521
_journal_page_last 15524
_journal_paper_doi 10.1021/ja5096914
_journal_volume 136
_journal_year 2014
_chemical_formula_sum 'C56 H64 F18 Ir3 K3 N8 O22 S6'
_chemical_formula_weight 2429.41
_chemical_name_systematic
; 
 ? 
;
_space_group_crystal_system triclinic
_space_group_IT_number 2
_space_group_name_Hall '-P 1'
_space_group_name_H-M_alt 'P -1'
_symmetry_space_group_name_Hall '-P 1'
_symmetry_space_group_name_H-M 'P -1'
_atom_sites_solution_hydrogens geom
_audit_creation_method SHELXL-2013
_cell_angle_alpha 65.3510(10)
_cell_angle_beta 71.5010(10)
_cell_angle_gamma 62.5800(10)
_cell_formula_units_Z 2
_cell_length_a 16.6973(12)
_cell_length_b 17.2047(12)
_cell_length_c 17.8926(13)
_cell_measurement_reflns_used 9985
_cell_measurement_temperature 173(2)
_cell_measurement_theta_max 27.58
_cell_measurement_theta_min 2.33
_cell_volume 4096.6(5)
_computing_cell_refinement 'Bruker SAINT'
_computing_data_collection 'Bruker APEX2'
_computing_data_reduction 'Bruker SAINT'
_computing_molecular_graphics 'Bruker SHELXTL'
_computing_publication_material 'Bruker SHELXTL'
_computing_structure_refinement 'SHELXL-2013 (Sheldrick, 2013)'
_computing_structure_solution 'SHELXS-97 (Sheldrick, 2008)'
_diffrn_ambient_temperature 173(2)
_diffrn_measured_fraction_theta_full 0.979
_diffrn_measured_fraction_theta_max 0.981
_diffrn_measurement_device_type 'Bruker APEX-II CCD'
_diffrn_measurement_method '\f and \w scans'
_diffrn_radiation_type MoK\a
_diffrn_radiation_wavelength 0.71073
_diffrn_reflns_av_R_equivalents 0.0274
_diffrn_reflns_av_unetI/netI 0.0504
_diffrn_reflns_Laue_measured_fraction_full 0.979
_diffrn_reflns_Laue_measured_fraction_max 0.981
_diffrn_reflns_limit_h_max 20
_diffrn_reflns_limit_h_min -21
_diffrn_reflns_limit_k_max 21
_diffrn_reflns_limit_k_min -21
_diffrn_reflns_limit_l_max 12
_diffrn_reflns_limit_l_min -22
_diffrn_reflns_number 28813
_diffrn_reflns_point_group_measured_fraction_full 0.979
_diffrn_reflns_point_group_measured_fraction_max 0.981
_diffrn_reflns_theta_full 25.242
_diffrn_reflns_theta_max 27.000
_diffrn_reflns_theta_min 1.391
_exptl_absorpt_coefficient_mu 5.279
_exptl_absorpt_correction_T_max 0.746
_exptl_absorpt_correction_T_min 0.438
_exptl_absorpt_correction_type multi-scan
_exptl_absorpt_process_details sadabs
_exptl_crystal_colour yellow
_exptl_crystal_density_diffrn 1.970
_exptl_crystal_description block
_exptl_crystal_F_000 2356
_exptl_crystal_size_max 0.200
_exptl_crystal_size_mid 0.100
_exptl_crystal_size_min 0.030
_refine_diff_density_max 1.622
_refine_diff_density_min -1.506
_refine_diff_density_rms 0.251
_refine_ls_extinction_method none
_refine_ls_goodness_of_fit_ref 1.107
_refine_ls_hydrogen_treatment constr
_refine_ls_matrix_type full
_refine_ls_number_parameters 1145
_refine_ls_number_reflns 17545
_refine_ls_number_restraints 150
_refine_ls_restrained_S_all 1.107
_refine_ls_R_factor_all 0.0527
_refine_ls_R_factor_gt 0.0355
_refine_ls_shift/su_max 0.006
_refine_ls_shift/su_mean 0.000
_refine_ls_structure_factor_coef Fsqd
_refine_ls_weighting_details
; 
 w=1/[\s^2^(Fo^2^)+(0.0329P)^2^+52.7899P] 
 where P=(Fo^2^+2Fc^2^)/3 
;
_refine_ls_weighting_scheme calc
_refine_ls_wR_factor_gt 0.0846
_refine_ls_wR_factor_ref 0.1163
_reflns_Friedel_coverage 0.000
_reflns_number_gt 14208
_reflns_number_total 17545
_reflns_threshold_expression 'I > 2\s(I)'
_cod_data_source_file ja5096914_si_001.cif
_cod_data_source_block 4
_cod_depositor_comments 'Adding full bibliography for 4122867--4122872.cif.'
_cod_database_code 4122869
_shelx_space_group_comment
; 
The symmetry employed for this shelxl refinement is uniquely defined 
by the following loop, which should always be used as a source of 
symmetry information in preference to the above space-group names. 
They are only intended as comments. 
;
_shelx_estimated_absorpt_t_min 0.418
_shelx_estimated_absorpt_t_max 0.858
_shelxl_version_number 2013-2

loop_
_space_group_symop_operation_xyz
'x, y, z'
'-x, -y, -z'

loop_
_atom_site_label
_atom_site_type_symbol
_atom_site_fract_x
_atom_site_fract_y
_atom_site_fract_z
_atom_site_U_iso_or_equiv
_atom_site_adp_type
_atom_site_occupancy
_atom_site_site_symmetry_order
_atom_site_calc_flag
_atom_site_refinement_flags_posn
_atom_site_refinement_flags_adp
_atom_site_refinement_flags_occupancy
_atom_site_disorder_assembly
_atom_site_disorder_group
Ir1 Ir 0.30415(2) 0.72114(2) 0.29795(2) 0.01294(7) Uani 1 1 d . . . . .
Ir2 Ir 0.15330(2) 0.65319(2) 0.05399(2) 0.01220(7) Uani 1 1 d . . . . .
Ir3 Ir 0.27657(2) 0.23874(2) 0.42809(2) 0.01447(7) Uani 1 1 d . . . . .
K1 K 0.39524(11) 0.95972(12) 0.08088(10) 0.0197(3) Uani 1 1 d . . . . .
K2 K 0.05343(11) 1.06888(11) 0.04016(10) 0.0195(3) Uani 1 1 d . . . . .
K3 K 0.26643(11) 0.99040(11) -0.08797(10) 0.0182(3) Uani 1 1 d . . . . .
N1 N 0.2506(4) 0.7130(4) 0.2115(3) 0.0128(12) Uani 1 1 d . U . . .
N2 N 0.1876(4) 0.6936(4) 0.1309(4) 0.0140(12) Uani 1 1 d . U . . .
N3 N 0.2577(4) 0.3782(4) 0.3559(4) 0.0153(12) Uani 1 1 d . . . . .
N4 N 0.4306(4) 0.6565(4) 0.2388(4) 0.0179(13) Uani 1 1 d . . . . .
N5 N 0.0259(4) 0.6817(4) 0.1279(4) 0.0144(12) Uani 1 1 d . . . . .
N6 N 0.4057(4) 0.2020(5) 0.3571(4) 0.0207(14) Uani 1 1 d . . . . .
N7 N 0.2353(5) 0.2302(5) 0.3346(4) 0.0247(15) Uani 1 1 d . U . . .
O1 O 0.2976(4) 0.8452(4) 0.1978(3) 0.0171(11) Uani 1 1 d . . . . .
O2 O 0.2347(3) 0.9429(3) 0.0833(3) 0.0164(10) Uani 1 1 d . . . . .
O3 O 0.1103(3) 0.7972(3) -0.0004(3) 0.0145(10) Uani 1 1 d . . . . .
O4 O 0.1283(3) 0.9219(3) -0.0116(3) 0.0166(10) Uani 1 1 d . . . . .
O5 O 0.4351(4) 1.0342(4) -0.0943(3) 0.0268(13) Uani 1 1 d . . . . .
O6 O 0.4085(4) 1.0254(5) -0.2167(4) 0.0337(15) Uani 1 1 d . . . . .
O7 O 0.5587(4) 1.0144(5) -0.2098(4) 0.0310(14) Uani 1 1 d . . . . .
O8 O 0.2647(4) 1.1278(4) 0.0696(4) 0.0318(14) Uani 1 1 d . . . . .
O9 O 0.1020(4) 1.2005(5) 0.0674(4) 0.0362(15) Uani 1 1 d . . . . .
O10 O 0.2040(4) 1.1430(4) -0.0441(4) 0.0222(12) Uani 1 1 d . . . . .
O11 O 0.0939(4) 1.1014(4) -0.1476(3) 0.0235(12) Uani 1 1 d . . . . .
O12 O 0.0431(5) 1.1771(4) -0.2822(4) 0.0322(14) Uani 1 1 d . . . . .
O13 O -0.0062(4) 1.0558(5) -0.1799(4) 0.0353(15) Uani 1 1 d . . . . .
O14 O 0.3865(4) 0.8187(4) -0.0673(4) 0.0270(13) Uani 1 1 d . . . . .
O15 O 0.4545(4) 0.6662(4) 0.0313(4) 0.0280(13) Uani 1 1 d . . . . .
O16 O 0.4509(4) 0.8028(5) 0.0450(4) 0.0326(14) Uani 1 1 d . . . . .
O17 O 0.5460(4) 0.3469(6) 0.2793(4) 0.0439(18) Uani 1 1 d . . . . .
O18 O 0.5199(5) 0.2826(6) 0.4296(4) 0.0427(18) Uani 1 1 d . . . . .
O19 O 0.5481(5) 0.4258(5) 0.3650(4) 0.0442(18) Uani 1 1 d . . . . .
S1 S 0.46172(14) 1.04658(15) -0.18257(12) 0.0235(4) Uani 1 1 d . . . . .
S2 S 0.19325(14) 1.17699(14) 0.02070(12) 0.0217(4) Uani 1 1 d . . . . .
S3 S 0.06022(13) 1.09674(13) -0.20981(11) 0.0189(4) Uani 1 1 d . . . . .
S4 S 0.45059(13) 0.75945(13) -0.00857(12) 0.0204(4) Uani 1 1 d . . . . .
S5 S 0.56006(14) 0.33818(17) 0.35759(13) 0.0300(5) Uani 1 1 d . . . . .
F1 F 0.4505(4) 1.1933(4) -0.3124(3) 0.0384(13) Uani 1 1 d . . . . .
F2 F 0.3357(4) 1.2163(4) -0.2141(4) 0.0417(14) Uani 1 1 d . . . . .
F3 F 0.4673(4) 1.2033(4) -0.2024(4) 0.0399(13) Uani 1 1 d . . . . .
F4 F 0.1876(4) 1.3332(4) 0.0156(4) 0.0422(14) Uani 1 1 d . . . . .
F5 F 0.2927(4) 1.2742(4) -0.0743(4) 0.0424(14) Uani 1 1 d . . . . .
F6 F 0.1506(4) 1.3426(3) -0.0915(3) 0.0342(12) Uani 1 1 d . . . . .
F7 F 0.2316(4) 1.0371(5) -0.2778(4) 0.0514(17) Uani 1 1 d . . . . .
F8 F 0.1863(5) 0.9292(4) -0.1898(3) 0.0560(19) Uani 1 1 d . . . . .
F9 F 0.1447(4) 0.9991(4) -0.3115(3) 0.0377(13) Uani 1 1 d . . . . .
F10 F 0.5701(3) 0.7132(4) -0.1345(3) 0.0383(13) Uani 1 1 d . . . . .
F11 F 0.5761(5) 0.8231(5) -0.1113(5) 0.062(2) Uani 1 1 d . . . . .
F12 F 0.6280(3) 0.6842(4) -0.0304(3) 0.0394(13) Uani 1 1 d . . . . .
F13 F 0.7059(4) 0.2562(4) 0.4283(4) 0.0452(15) Uani 1 1 d . . . . .
F14 F 0.7084(5) 0.1913(5) 0.3467(5) 0.0578(18) Uani 1 1 d . . . . .
F15 F 0.7281(4) 0.3198(5) 0.2959(4) 0.0477(15) Uani 1 1 d . . . . .
C1 C 0.2279(5) 0.6528(5) 0.2003(4) 0.0159(14) Uani 1 1 d . U . . .
C2 C 0.2260(5) 0.7933(5) 0.1452(4) 0.0140(14) Uani 1 1 d . . . . .
C3 C 0.1866(5) 0.7811(5) 0.0967(4) 0.0131(13) Uani 1 1 d . . . . .
C4 C 0.2522(5) 0.8671(5) 0.1395(4) 0.0148(14) Uani 1 1 d . . . . .
C5 C 0.1401(4) 0.8410(5) 0.0222(4) 0.0131(14) Uani 1 1 d . . . . .
C6 C 0.3271(5) 0.4076(5) 0.3380(4) 0.0145(14) Uani 1 1 d . . . . .
H6 H 0.3823 0.3657 0.3597 0.017 Uiso 1 1 calc R U . . .
C7 C 0.3185(5) 0.4978(5) 0.2885(4) 0.0165(14) Uani 1 1 d . . . . .
H7 H 0.3671 0.5174 0.2771 0.020 Uiso 1 1 calc R U . . .
C8 C 0.2383(5) 0.5584(5) 0.2564(4) 0.0162(14) Uani 1 1 d . . . . .
C9 C 0.1671(5) 0.5284(5) 0.2779(4) 0.0156(14) Uani 1 1 d . U . . .
H9 H 0.1102 0.5698 0.2593 0.019 Uiso 1 1 calc R U . . .
C10 C 0.1799(5) 0.4383(6) 0.3263(4) 0.0180(15) Uani 1 1 d . U . . .
H10 H 0.1315 0.4180 0.3391 0.022 Uiso 1 1 calc R U . . .
C11 C 0.2898(5) 0.7803(5) 0.3881(4) 0.0171(15) Uani 1 1 d . U . . .
C12 C 0.2001(5) 0.7871(5) 0.3830(4) 0.0181(15) Uani 1 1 d . . . . .
C13 C 0.2066(5) 0.6922(6) 0.4089(4) 0.0191(16) Uani 1 1 d . . . . .
C14 C 0.2972(6) 0.6304(5) 0.4251(5) 0.0200(16) Uani 1 1 d . . . . .
C15 C 0.3472(5) 0.6862(6) 0.4138(4) 0.0170(15) Uani 1 1 d . U . . .
C16 C 0.3110(6) 0.8624(6) 0.3688(5) 0.0284(18) Uani 1 1 d . . . . .
H16A H 0.2624 0.9040 0.3984 0.043 Uiso 1 1 calc R U . . .
H16B H 0.3154 0.8951 0.3088 0.043 Uiso 1 1 calc R U . . .
H16C H 0.3693 0.8422 0.3866 0.043 Uiso 1 1 calc R U . . .
C17 C 0.1164(5) 0.8733(6) 0.3609(5) 0.0255(18) Uani 1 1 d . . . . .
H17A H 0.0851 0.8664 0.3274 0.038 Uiso 1 1 calc R U . . .
H17B H 0.1343 0.9265 0.3288 0.038 Uiso 1 1 calc R U . . .
H17C H 0.0752 0.8833 0.4119 0.038 Uiso 1 1 calc R U . . .
C18 C 0.1314(5) 0.6659(6) 0.4148(5) 0.0246(17) Uani 1 1 d . . . . .
H18A H 0.1570 0.6069 0.4039 0.037 Uiso 1 1 calc R U . . .
H18B H 0.0919 0.7139 0.3736 0.037 Uiso 1 1 calc R U . . .
H18C H 0.0956 0.6593 0.4707 0.037 Uiso 1 1 calc R U . . .
C19 C 0.3321(6) 0.5262(6) 0.4629(5) 0.0280(18) Uani 1 1 d . . . . .
H19A H 0.3259 0.5090 0.5234 0.042 Uiso 1 1 calc R U . . .
H19B H 0.3965 0.4995 0.4398 0.042 Uiso 1 1 calc R U . . .
H19C H 0.2964 0.5027 0.4500 0.042 Uiso 1 1 calc R U . . .
C20 C 0.4455(5) 0.6451(7) 0.4263(5) 0.0273(18) Uani 1 1 d . . . . .
H20A H 0.4737 0.6904 0.3926 0.041 Uiso 1 1 calc R U . . .
H20B H 0.4785 0.5895 0.4093 0.041 Uiso 1 1 calc R U . . .
H20C H 0.4480 0.6286 0.4852 0.041 Uiso 1 1 calc R U . . .
C21 C 0.1748(6) 0.6303(6) -0.0602(5) 0.0204(16) Uani 1 1 d . . . . .
C22 C 0.2606(5) 0.6190(5) -0.0445(5) 0.0181(15) Uani 1 1 d . . . . .
C23 C 0.2807(5) 0.5450(5) 0.0307(5) 0.0174(15) Uani 1 1 d . . . . .
C24 C 0.2092(5) 0.5077(5) 0.0648(5) 0.0187(15) Uani 1 1 d . . . . .
C25 C 0.1432(5) 0.5622(5) 0.0063(5) 0.0180(15) Uani 1 1 d . . . . .
C26 C 0.1254(6) 0.7021(6) -0.1335(5) 0.0261(18) Uani 1 1 d . . . . .
H26A H 0.1539 0.6815 -0.1825 0.039 Uiso 1 1 calc R U . . .
H26B H 0.1294 0.7614 -0.1455 0.039 Uiso 1 1 calc R U . . .
H26C H 0.0611 0.7097 -0.1196 0.039 Uiso 1 1 calc R U . . .
C27 C 0.3205(6) 0.6741(6) -0.1004(5) 0.0309(19) Uani 1 1 d . . . . .
H27A H 0.3673 0.6612 -0.0703 0.046 Uiso 1 1 calc R U . . .
H27B H 0.2825 0.7403 -0.1161 0.046 Uiso 1 1 calc R U . . .
H27C H 0.3499 0.6559 -0.1506 0.046 Uiso 1 1 calc R U . . .
C28 C 0.3659(5) 0.5075(5) 0.0667(5) 0.0210(16) Uani 1 1 d . . . . .
H28A H 0.4158 0.4648 0.0388 0.032 Uiso 1 1 calc R U . . .
H28B H 0.3554 0.4746 0.1263 0.032 Uiso 1 1 calc R U . . .
H28C H 0.3824 0.5587 0.0584 0.032 Uiso 1 1 calc R U . . .
C29 C 0.2052(5) 0.4265(5) 0.1383(5) 0.0226(16) Uani 1 1 d . . . . .
H29A H 0.2110 0.3774 0.1202 0.034 Uiso 1 1 calc R U . . .
H29B H 0.1467 0.4442 0.1748 0.034 Uiso 1 1 calc R U . . .
H29C H 0.2553 0.4040 0.1687 0.034 Uiso 1 1 calc R U . . .
C30 C 0.0595(6) 0.5492(6) 0.0133(6) 0.0294(19) Uani 1 1 d . . . . .
H30A H 0.0163 0.6068 -0.0187 0.044 Uiso 1 1 calc R U . . .
H30B H 0.0317 0.5324 0.0719 0.044 Uiso 1 1 calc R U . . .
H30C H 0.0749 0.4997 -0.0088 0.044 Uiso 1 1 calc R U . . .
C31 C 0.2692(5) 0.2444(5) 0.5476(4) 0.0178(15) Uani 1 1 d . . . . .
C32 C 0.1776(5) 0.2649(5) 0.5362(4) 0.0175(15) Uani 1 1 d . . . . .
C33 C 0.1833(5) 0.1822(5) 0.5270(4) 0.0173(15) Uani 1 1 d . . . . .
C34 C 0.2752(5) 0.1158(5) 0.5299(5) 0.0196(16) Uani 1 1 d . . . . .
C35 C 0.3258(5) 0.1534(5) 0.5463(4) 0.0188(15) Uani 1 1 d . . . . .
C36 C 0.2936(6) 0.3096(6) 0.5654(5) 0.0227(17) Uani 1 1 d . . . . .
H36A H 0.2784 0.3007 0.6252 0.034 Uiso 1 1 calc R U . . .
H36B H 0.2589 0.3738 0.5349 0.034 Uiso 1 1 calc R U . . .
H36C H 0.3591 0.2963 0.5475 0.034 Uiso 1 1 calc R U . . .
C37 C 0.0938(5) 0.3487(5) 0.5409(5) 0.0222(16) Uani 1 1 d . . . . .
H37A H 0.0563 0.3639 0.5006 0.033 Uiso 1 1 calc R U . . .
H37B H 0.1111 0.4007 0.5282 0.033 Uiso 1 1 calc R U . . .
H37C H 0.0589 0.3368 0.5972 0.033 Uiso 1 1 calc R U . . .
C38 C 0.1009(5) 0.1751(6) 0.5139(5) 0.0218(16) Uani 1 1 d . . . . .
H38A H 0.1213 0.1198 0.4983 0.033 Uiso 1 1 calc R U . . .
H38B H 0.0717 0.2302 0.4694 0.033 Uiso 1 1 calc R U . . .
H38C H 0.0571 0.1707 0.5656 0.033 Uiso 1 1 calc R U . . .
C39 C 0.3068(6) 0.0203(5) 0.5247(5) 0.0250(17) Uani 1 1 d . . . . .
H39A H 0.2973 -0.0227 0.5805 0.038 Uiso 1 1 calc R U . . .
H39B H 0.3718 -0.0008 0.5015 0.038 Uiso 1 1 calc R U . . .
H39C H 0.2717 0.0224 0.4887 0.038 Uiso 1 1 calc R U . . .
C40 C 0.4251(6) 0.1058(6) 0.5591(5) 0.0269(18) Uani 1 1 d . . . . .
H40A H 0.4528 0.1520 0.5373 0.040 Uiso 1 1 calc R U . . .
H40B H 0.4581 0.0602 0.5296 0.040 Uiso 1 1 calc R U . . .
H40C H 0.4285 0.0747 0.6187 0.040 Uiso 1 1 calc R U . . .
C41 C 0.4261(6) 1.1703(6) -0.2293(5) 0.0280(19) Uani 1 1 d . . . . .
C42 C 0.2057(6) 1.2882(6) -0.0358(6) 0.0270(18) Uani 1 1 d . . . . .
C43 C 0.1608(6) 1.0105(6) -0.2495(5) 0.0288(19) Uani 1 1 d . . . . .
C44 C 0.5632(6) 0.7441(6) -0.0746(6) 0.032(2) Uani 1 1 d . . . . .
C45 C 0.5018(6) 0.6173(6) 0.2097(5) 0.0267(18) Uani 1 1 d . . . . .
C46 C 0.5912(6) 0.5654(7) 0.1735(6) 0.034(2) Uani 1 1 d . . . . .
H46A H 0.5848 0.5444 0.1333 0.051 Uiso 1 1 calc R U . . .
H46B H 0.6228 0.5118 0.2175 0.051 Uiso 1 1 calc R U . . .
H46C H 0.6265 0.6050 0.1451 0.051 Uiso 1 1 calc R U . . .
C47 C -0.0420(5) 0.6962(5) 0.1705(5) 0.0175(15) Uani 1 1 d . . . . .
C48 C -0.1278(5) 0.7149(6) 0.2264(5) 0.0236(17) Uani 1 1 d . . . . .
H48A H -0.1346 0.6564 0.2626 0.035 Uiso 1 1 calc R U . . .
H48B H -0.1782 0.7534 0.1939 0.035 Uiso 1 1 calc R U . . .
H48C H -0.1287 0.7476 0.2605 0.035 Uiso 1 1 calc R U . . .
C49 C 0.4762(6) 0.1823(5) 0.3167(5) 0.0230(17) Uani 1 1 d . . . . .
C50 C 0.5649(6) 0.1542(6) 0.2689(5) 0.0275(18) Uani 1 1 d . . . . .
H50A H 0.6114 0.1324 0.3032 0.041 Uiso 1 1 calc R U . . .
H50B H 0.5708 0.2068 0.2201 0.041 Uiso 1 1 calc R U . . .
H50C H 0.5735 0.1041 0.2508 0.041 Uiso 1 1 calc R U . . .
C51 C 0.2169(7) 0.2142(7) 0.2885(5) 0.034(2) Uani 1 1 d . . . . .
C52 C 0.1910(9) 0.1922(9) 0.2303(7) 0.053(3) Uani 1 1 d . . . . .
H52A H 0.1319 0.2395 0.2144 0.080 Uiso 1 1 calc R U . . .
H52B H 0.1862 0.1316 0.2574 0.080 Uiso 1 1 calc R U . . .
H52C H 0.2375 0.1911 0.1805 0.080 Uiso 1 1 calc R U . . .
C53 C 0.6822(6) 0.2726(7) 0.3577(6) 0.032(2) Uani 1 1 d . . . . .
S6 S 0.9434(3) 0.4491(4) 0.3329(3) 0.0224(12) Uani 0.546(12) 1 d D . P A 1
O20 O 1.0042(12) 0.3648(14) 0.3762(10) 0.062(6) Uani 0.546(12) 1 d . U P A 1
O21 O 0.988(3) 0.498(2) 0.2552(18) 0.039(8) Uani 0.546(12) 1 d . U P A 1
O22 O 0.8857(11) 0.5003(11) 0.3876(10) 0.065(5) Uani 0.546(12) 1 d D U P A 1
C54 C 0.854(3) 0.4360(18) 0.3127(14) 0.058(4) Uani 0.546(12) 1 d D . P A 1
F16 F 0.8127(14) 0.3880(16) 0.3799(13) 0.041(4) Uani 0.546(12) 1 d D . P A 1
F17 F 0.8009(13) 0.508(2) 0.2630(18) 0.138(12) Uani 0.546(12) 1 d D U P A 1
F18 F 0.886(3) 0.392(3) 0.2548(19) 0.185(13) Uani 0.546(12) 1 d D U P A 1
C55 C 0.9074(19) 0.0950(18) 0.4205(16) 0.074(8) Uani 0.54(2) 1 d D U P B 1
C56 C 0.8822(12) 0.0319(15) 0.4949(14) 0.053(6) Uani 0.54(2) 1 d D U P B 1
N8 N 0.9450(19) 0.1403(18) 0.3685(18) 0.194(11) Uani 0.54(2) 1 d D U P B 1
S6' S 0.9650(4) 0.4155(5) 0.3056(4) 0.0292(19) Uani 0.454(12) 1 d D . P A 2
O20' O 0.968(2) 0.413(3) 0.3870(14) 0.100(11) Uani 0.454(12) 1 d D U P A 2
O21' O 0.978(3) 0.493(3) 0.240(2) 0.033(8) Uani 0.454(12) 1 d D U P A 2
O22' O 1.0033(13) 0.3302(11) 0.2840(15) 0.078(7) Uani 0.454(12) 1 d D U P A 2
C54' C 0.844(3) 0.4500(18) 0.3180(19) 0.058(4) Uani 0.454(12) 1 d D . P A 2
F16' F 0.830(3) 0.373(3) 0.367(3) 0.113(15) Uani 0.454(12) 1 d D U P A 2
F17' F 0.8208(18) 0.4583(14) 0.2505(14) 0.063(6) Uani 0.454(12) 1 d D U P A 2
F18' F 0.7971(12) 0.5289(11) 0.3327(15) 0.084(7) Uani 0.454(12) 1 d D U P A 2
C55' C 1.020(2) 0.092(2) 0.402(2) 0.061(8) Uani 0.46(2) 1 d . U P B 2
C56' C 1.0924(14) 0.0512(15) 0.4172(13) 0.034(5) Uiso 0.46(2) 1 d . . P B 2
N8' N 0.9450(19) 0.1403(18) 0.3685(18) 0.194(11) Uani 0.46(2) 1 d . . P B 2

loop_
_atom_site_aniso_label
_atom_site_aniso_U_11
_atom_site_aniso_U_22
_atom_site_aniso_U_33
_atom_site_aniso_U_23
_atom_site_aniso_U_13
_atom_site_aniso_U_12
Ir1 0.01466(13) 0.01435(14) 0.01106(13) -0.00267(10) -0.00390(10) -0.00654(10)
Ir2 0.01359(13) 0.01288(13) 0.01221(13) -0.00435(10) -0.00297(9) -0.00582(10)
Ir3 0.01865(14) 0.01235(13) 0.01073(13) -0.00150(10) -0.00057(10) -0.00760(11)
K1 0.0195(8) 0.0222(8) 0.0213(8) -0.0060(7) -0.0054(6) -0.0104(7)
K2 0.0176(7) 0.0168(8) 0.0243(8) -0.0064(6) -0.0056(6) -0.0056(6)
K3 0.0206(8) 0.0181(8) 0.0163(7) -0.0042(6) -0.0038(6) -0.0082(6)
N1 0.022(3) 0.017(3) 0.008(3) -0.002(2) -0.004(2) -0.015(3)
N2 0.022(3) 0.012(3) 0.012(3) -0.001(2) -0.009(2) -0.009(2)
N3 0.015(3) 0.017(3) 0.013(3) -0.003(2) 0.001(2) -0.009(2)
N4 0.017(3) 0.015(3) 0.020(3) -0.004(3) -0.005(3) -0.006(3)
N5 0.013(3) 0.019(3) 0.012(3) -0.003(2) 0.000(2) -0.010(2)
N6 0.021(3) 0.021(3) 0.018(3) -0.007(3) 0.006(3) -0.011(3)
N7 0.050(4) 0.027(4) 0.013(3) -0.003(3) -0.012(3) -0.025(3)
O1 0.028(3) 0.016(3) 0.014(2) 0.000(2) -0.013(2) -0.011(2)
O2 0.020(3) 0.011(2) 0.016(2) 0.000(2) -0.006(2) -0.007(2)
O3 0.018(2) 0.016(3) 0.011(2) -0.0015(19) -0.0033(19) -0.008(2)
O4 0.019(3) 0.012(3) 0.016(2) -0.002(2) -0.006(2) -0.005(2)
O5 0.030(3) 0.031(3) 0.014(3) -0.002(2) -0.003(2) -0.013(3)
O6 0.040(4) 0.049(4) 0.025(3) -0.007(3) -0.006(3) -0.031(3)
O7 0.027(3) 0.039(4) 0.029(3) -0.011(3) -0.001(3) -0.017(3)
O8 0.034(3) 0.022(3) 0.043(4) -0.014(3) -0.020(3) -0.001(3)
O9 0.031(3) 0.030(4) 0.043(4) -0.012(3) -0.002(3) -0.010(3)
O10 0.023(3) 0.017(3) 0.028(3) -0.010(2) -0.002(2) -0.007(2)
O11 0.037(3) 0.014(3) 0.018(3) -0.003(2) -0.011(2) -0.006(2)
O12 0.046(4) 0.022(3) 0.025(3) 0.006(2) -0.018(3) -0.014(3)
O13 0.032(3) 0.055(4) 0.021(3) -0.002(3) -0.002(3) -0.029(3)
O14 0.024(3) 0.020(3) 0.026(3) -0.006(2) -0.004(2) -0.002(2)
O15 0.028(3) 0.027(3) 0.028(3) -0.006(3) -0.002(2) -0.013(3)
O16 0.035(3) 0.043(4) 0.031(3) -0.023(3) 0.002(3) -0.018(3)
O17 0.025(3) 0.069(5) 0.025(3) -0.016(3) 0.003(3) -0.012(3)
O18 0.034(4) 0.065(5) 0.023(3) -0.002(3) -0.002(3) -0.027(4)
O19 0.050(4) 0.027(4) 0.035(4) -0.011(3) -0.012(3) 0.006(3)
S1 0.0259(10) 0.0320(11) 0.0179(9) -0.0051(8) -0.0031(7) -0.0181(9)
S2 0.0249(10) 0.0195(9) 0.0241(10) -0.0075(8) -0.0085(8) -0.0078(8)
S3 0.0206(9) 0.0181(9) 0.0156(9) -0.0036(7) -0.0035(7) -0.0065(7)
S4 0.0218(9) 0.0174(9) 0.0207(9) -0.0074(7) -0.0010(7) -0.0068(7)
S5 0.0232(10) 0.0402(13) 0.0221(10) -0.0093(9) 0.0003(8) -0.0116(9)
F1 0.035(3) 0.045(3) 0.026(3) 0.008(2) -0.008(2) -0.023(3)
F2 0.025(3) 0.048(4) 0.044(3) -0.010(3) -0.005(2) -0.011(3)
F3 0.046(3) 0.030(3) 0.054(4) -0.010(3) -0.020(3) -0.018(3)
F4 0.066(4) 0.028(3) 0.047(3) -0.016(3) -0.021(3) -0.018(3)
F5 0.038(3) 0.040(3) 0.059(4) -0.021(3) 0.003(3) -0.025(3)
F6 0.045(3) 0.022(3) 0.039(3) -0.002(2) -0.021(2) -0.013(2)
F7 0.026(3) 0.082(5) 0.040(3) -0.018(3) 0.002(2) -0.020(3)
F8 0.084(5) 0.025(3) 0.023(3) 0.000(2) -0.010(3) 0.002(3)
F9 0.052(3) 0.035(3) 0.022(3) -0.014(2) -0.003(2) -0.011(3)
F10 0.026(3) 0.040(3) 0.026(3) -0.017(2) 0.003(2) 0.007(2)
F11 0.056(4) 0.044(4) 0.077(5) -0.023(4) 0.030(4) -0.034(3)
F12 0.018(2) 0.059(4) 0.041(3) -0.024(3) -0.002(2) -0.009(2)
F13 0.033(3) 0.058(4) 0.040(3) -0.019(3) -0.013(2) -0.006(3)
F14 0.056(4) 0.042(4) 0.084(5) -0.040(4) -0.021(4) -0.002(3)
F15 0.028(3) 0.072(4) 0.048(4) -0.029(3) 0.011(3) -0.026(3)
C1 0.025(4) 0.020(4) 0.010(3) -0.001(3) -0.009(3) -0.013(3)
C2 0.014(3) 0.007(3) 0.015(3) -0.001(3) -0.003(3) -0.002(3)
C3 0.011(3) 0.010(3) 0.013(3) -0.001(3) -0.003(3) -0.002(3)
C4 0.021(4) 0.019(4) 0.012(3) -0.007(3) -0.006(3) -0.010(3)
C5 0.010(3) 0.019(4) 0.010(3) -0.005(3) 0.001(2) -0.007(3)
C6 0.014(3) 0.017(4) 0.012(3) -0.003(3) -0.003(3) -0.007(3)
C7 0.020(4) 0.016(4) 0.018(4) -0.005(3) -0.002(3) -0.011(3)
C8 0.016(3) 0.013(3) 0.016(3) -0.004(3) -0.001(3) -0.003(3)
C9 0.021(3) 0.018(4) 0.013(3) -0.003(3) -0.009(3) -0.009(3)
C10 0.024(4) 0.028(4) 0.012(3) -0.003(3) -0.009(3) -0.016(3)
C11 0.023(4) 0.022(4) 0.012(3) -0.011(3) 0.001(3) -0.011(3)
C12 0.016(3) 0.020(4) 0.015(3) -0.010(3) 0.004(3) -0.004(3)
C13 0.019(4) 0.032(4) 0.008(3) -0.007(3) 0.000(3) -0.012(3)
C14 0.031(4) 0.010(3) 0.016(4) -0.005(3) -0.006(3) -0.003(3)
C15 0.021(4) 0.028(4) 0.007(3) -0.007(3) -0.006(3) -0.010(3)
C16 0.034(5) 0.033(5) 0.027(4) -0.012(4) -0.002(4) -0.020(4)
C17 0.019(4) 0.025(4) 0.026(4) -0.015(3) -0.001(3) 0.001(3)
C18 0.022(4) 0.038(5) 0.017(4) -0.008(3) 0.002(3) -0.019(4)
C19 0.032(4) 0.017(4) 0.023(4) -0.003(3) -0.006(3) -0.002(3)
C20 0.018(4) 0.043(5) 0.023(4) -0.011(4) -0.006(3) -0.010(4)
C21 0.029(4) 0.022(4) 0.017(4) -0.010(3) -0.003(3) -0.012(3)
C22 0.015(3) 0.015(4) 0.025(4) -0.015(3) 0.004(3) -0.003(3)
C23 0.014(3) 0.014(4) 0.021(4) -0.011(3) 0.003(3) -0.002(3)
C24 0.024(4) 0.012(3) 0.024(4) -0.009(3) -0.007(3) -0.005(3)
C25 0.014(3) 0.018(4) 0.026(4) -0.016(3) -0.003(3) -0.002(3)
C26 0.025(4) 0.038(5) 0.013(4) -0.014(3) 0.002(3) -0.009(4)
C27 0.040(5) 0.029(5) 0.024(4) -0.003(4) -0.001(4) -0.020(4)
C28 0.015(3) 0.019(4) 0.031(4) -0.010(3) -0.008(3) -0.004(3)
C29 0.024(4) 0.015(4) 0.027(4) -0.008(3) 0.000(3) -0.008(3)
C30 0.033(5) 0.033(5) 0.036(5) -0.010(4) -0.010(4) -0.021(4)
C31 0.028(4) 0.022(4) 0.006(3) -0.001(3) -0.004(3) -0.014(3)
C32 0.014(3) 0.014(4) 0.013(3) -0.002(3) 0.005(3) -0.004(3)
C33 0.030(4) 0.018(4) 0.007(3) 0.001(3) -0.001(3) -0.017(3)
C34 0.020(4) 0.016(4) 0.015(3) 0.000(3) 0.000(3) -0.007(3)
C35 0.018(4) 0.016(4) 0.012(3) -0.001(3) 0.002(3) -0.004(3)
C36 0.035(4) 0.031(4) 0.014(4) -0.008(3) -0.005(3) -0.020(4)
C37 0.019(4) 0.016(4) 0.022(4) -0.006(3) 0.000(3) -0.001(3)
C38 0.022(4) 0.026(4) 0.023(4) -0.011(3) 0.003(3) -0.014(3)
C39 0.040(5) 0.012(4) 0.021(4) -0.002(3) -0.009(3) -0.010(3)
C40 0.029(4) 0.026(4) 0.021(4) -0.004(3) -0.008(3) -0.007(4)
C41 0.021(4) 0.035(5) 0.024(4) -0.002(4) -0.006(3) -0.013(4)
C42 0.021(4) 0.016(4) 0.041(5) -0.013(4) 0.001(4) -0.006(3)
C43 0.024(4) 0.028(5) 0.019(4) -0.010(3) -0.003(3) 0.004(3)
C44 0.035(5) 0.024(4) 0.036(5) -0.009(4) -0.001(4) -0.014(4)
C45 0.028(4) 0.033(5) 0.019(4) 0.000(3) 0.001(3) -0.021(4)
C46 0.025(4) 0.031(5) 0.035(5) -0.008(4) -0.005(4) -0.004(4)
C47 0.026(4) 0.012(3) 0.018(4) -0.002(3) -0.011(3) -0.007(3)
C48 0.019(4) 0.023(4) 0.022(4) -0.004(3) 0.004(3) -0.011(3)
C49 0.029(4) 0.014(4) 0.021(4) -0.001(3) -0.005(3) -0.007(3)
C50 0.024(4) 0.033(5) 0.021(4) -0.013(4) 0.003(3) -0.009(4)
C51 0.044(5) 0.037(5) 0.021(4) -0.003(4) -0.001(4) -0.024(4)
C52 0.087(9) 0.063(8) 0.034(6) -0.022(5) -0.009(6) -0.043(7)
C53 0.028(4) 0.035(5) 0.031(5) -0.015(4) -0.002(4) -0.008(4)
S6 0.026(2) 0.021(2) 0.022(2) -0.0054(18) -0.0081(17) -0.0094(18)
O20 0.050(9) 0.069(11) 0.033(8) 0.038(7) -0.028(7) -0.029(8)
O21 0.024(8) 0.039(12) 0.038(12) 0.018(9) -0.018(8) -0.019(8)
O22 0.069(11) 0.058(10) 0.061(10) -0.038(8) 0.038(8) -0.031(9)
C54 0.066(11) 0.075(11) 0.052(8) -0.006(8) -0.019(7) -0.048(10)
F16 0.031(6) 0.059(9) 0.041(7) -0.026(7) 0.021(5) -0.032(6)
F17 0.033(9) 0.20(3) 0.127(19) -0.01(2) 0.000(11) -0.049(14)
F18 0.28(3) 0.26(3) 0.137(19) -0.12(2) 0.02(2) -0.19(3)
C55 0.068(14) 0.069(14) 0.110(17) -0.056(13) -0.008(12) -0.026(11)
C56 0.019(8) 0.059(13) 0.090(16) -0.057(13) 0.004(9) -0.001(8)
N8 0.18(2) 0.141(19) 0.26(3) -0.022(18) -0.08(2) -0.068(17)
S6' 0.024(3) 0.028(3) 0.029(3) 0.007(3) -0.012(2) -0.014(2)
O20' 0.108(18) 0.13(2) 0.089(16) -0.007(13) -0.065(13) -0.063(14)
O21' 0.032(15) 0.032(10) 0.036(13) 0.001(9) -0.002(10) -0.025(9)
O22' 0.043(9) 0.033(9) 0.128(15) -0.046(10) 0.032(10) -0.002(7)
C54' 0.066(11) 0.075(11) 0.052(8) -0.006(8) -0.019(7) -0.048(10)
F16' 0.13(3) 0.14(3) 0.14(3) -0.054(19) 0.00(2) -0.11(2)
F17' 0.089(15) 0.051(10) 0.063(11) 0.002(9) -0.063(11) -0.023(10)
F18' 0.066(11) 0.045(9) 0.132(17) -0.052(10) 0.052(11) -0.036(8)
C55' 0.059(14) 0.046(13) 0.085(16) -0.017(11) -0.010(12) -0.031(11)
N8' 0.18(2) 0.141(19) 0.26(3) -0.022(18) -0.08(2) -0.068(17)

loop_
_atom_type_symbol
_atom_type_description
_atom_type_scat_dispersion_real
_atom_type_scat_dispersion_imag
_atom_type_scat_source
C C 0.0033 0.0016 'International Tables Vol C Tables 4.2.6.8 and 6.1.1.4'
H H 0.0000 0.0000 'International Tables Vol C Tables 4.2.6.8 and 6.1.1.4'
N N 0.0061 0.0033 'International Tables Vol C Tables 4.2.6.8 and 6.1.1.4'
O O 0.0106 0.0060 'International Tables Vol C Tables 4.2.6.8 and 6.1.1.4'
S S 0.1246 0.1234 'International Tables Vol C Tables 4.2.6.8 and 6.1.1.4'
Ir Ir -1.4442 7.9887 'International Tables Vol C Tables 4.2.6.8 and 6.1.1.4'
F F 0.0171 0.0103 'International Tables Vol C Tables 4.2.6.8 and 6.1.1.4'
K K 0.2009 0.2494 'International Tables Vol C Tables 4.2.6.8 and 6.1.1.4'

loop_
_geom_angle_atom_site_label_1
_geom_angle_atom_site_label_2
_geom_angle_atom_site_label_3
_geom_angle
_geom_angle_site_symmetry_1
_geom_angle_site_symmetry_3
N4 Ir1 N1 86.4(2) . .
N4 Ir1 O1 88.0(2) . .
N1 Ir1 O1 77.1(2) . .
N4 Ir1 C12 161.0(3) . .
N1 Ir1 C12 112.6(3) . .
O1 Ir1 C12 95.6(3) . .
N4 Ir1 C11 121.0(3) . .
N1 Ir1 C11 150.8(3) . .
O1 Ir1 C11 92.8(2) . .
C12 Ir1 C11 40.4(3) . .
N4 Ir1 C14 105.4(3) . .
N1 Ir1 C14 120.0(3) . .
O1 Ir1 C14 158.2(2) . .
C12 Ir1 C14 66.3(3) . .
C11 Ir1 C14 65.6(3) . .
N4 Ir1 C15 96.6(3) . .
N1 Ir1 C15 159.2(3) . .
O1 Ir1 C15 123.4(2) . .
C12 Ir1 C15 65.9(3) . .
C11 Ir1 C15 38.1(3) . .
C14 Ir1 C15 39.4(3) . .
N4 Ir1 C13 140.9(3) . .
N1 Ir1 C13 100.0(3) . .
O1 Ir1 C13 131.0(3) . .
C12 Ir1 C13 39.6(3) . .
C11 Ir1 C13 65.9(3) . .
C14 Ir1 C13 38.6(3) . .
C15 Ir1 C13 65.0(3) . .
N5 Ir2 N2 85.2(2) . .
N5 Ir2 O3 84.9(2) . .
N2 Ir2 O3 76.2(2) . .
N5 Ir2 C21 121.3(3) . .
N2 Ir2 C21 151.2(3) . .
O3 Ir2 C21 93.9(3) . .
N5 Ir2 C22 161.2(3) . .
N2 Ir2 C22 113.4(3) . .
O3 Ir2 C22 96.7(2) . .
C21 Ir2 C22 40.0(3) . .
N5 Ir2 C23 144.4(3) . .
N2 Ir2 C23 100.3(3) . .
O3 Ir2 C23 130.7(2) . .
C21 Ir2 C23 65.6(3) . .
C22 Ir2 C23 38.7(3) . .
N5 Ir2 C25 97.4(3) . .
N2 Ir2 C25 158.6(3) . .
O3 Ir2 C25 125.1(2) . .
C21 Ir2 C25 39.3(3) . .
C22 Ir2 C25 66.4(3) . .
C23 Ir2 C25 65.7(3) . .
N5 Ir2 C24 107.7(3) . .
N2 Ir2 C24 119.5(3) . .
O3 Ir2 C24 159.9(2) . .
C21 Ir2 C24 66.3(3) . .
C22 Ir2 C24 66.3(3) . .
C23 Ir2 C24 39.4(3) . .
C25 Ir2 C24 39.5(3) . .
N7 Ir3 N6 84.2(3) . .
N7 Ir3 N3 88.2(2) . .
N6 Ir3 N3 87.0(2) . .
N7 Ir3 C31 157.9(3) . .
N6 Ir3 C31 116.8(3) . .
N3 Ir3 C31 99.0(3) . .
N7 Ir3 C34 103.9(3) . .
N6 Ir3 C34 105.9(3) . .
N3 Ir3 C34 163.0(3) . .
C31 Ir3 C34 65.4(3) . .
N7 Ir3 C32 118.8(3) . .
N6 Ir3 C32 156.5(3) . .
N3 Ir3 C32 97.7(3) . .
C31 Ir3 C32 39.8(3) . .
C34 Ir3 C32 66.1(3) . .
N7 Ir3 C35 140.5(3) . .
N6 Ir3 C35 94.4(3) . .
N3 Ir3 C35 131.2(3) . .
C31 Ir3 C35 38.3(3) . .
C34 Ir3 C35 38.6(3) . .
C32 Ir3 C35 65.2(3) . .
N7 Ir3 C33 94.1(3) . .
N6 Ir3 C33 143.1(3) . .
N3 Ir3 C33 129.9(3) . .
C31 Ir3 C33 65.3(3) . .
C34 Ir3 C33 38.8(3) . .
C32 Ir3 C33 39.2(3) . .
C35 Ir3 C33 64.2(3) . .
O8 K1 O16 144.9(2) . .
O8 K1 O2 75.07(17) . .
O16 K1 O2 74.28(17) . .
O8 K1 O5 84.52(19) . .
O16 K1 O5 82.35(19) . .
O2 K1 O5 96.37(16) . .
O8 K1 O1 100.60(19) . .
O16 K1 O1 69.16(17) . .
O2 K1 O1 46.24(14) . .
O5 K1 O1 137.16(17) . .
O8 K1 O7 83.91(19) . 2_675
O16 K1 O7 128.9(2) . 2_675
O2 K1 O7 127.52(17) . 2_675
O5 K1 O7 129.16(18) . 2_675
O1 K1 O7 93.64(16) . 2_675
O8 K1 O5 106.99(19) . 2_675
O16 K1 O5 105.07(19) . 2_675
O2 K1 O5 174.73(16) . 2_675
O5 K1 O5 88.70(17) . 2_675
O1 K1 O5 128.53(15) . 2_675
O7 K1 O5 48.76(16) 2_675 2_675
O8 K1 C4 92.5(2) . .
O16 K1 C4 63.89(19) . .
O2 K1 C4 23.20(16) . .
O5 K1 C4 113.67(18) . .
O1 K1 C4 24.65(16) . .
O7 K1 C4 116.15(18) 2_675 .
O5 K1 C4 151.90(18) 2_675 .
O8 K1 F3 139.95(18) . 2_675
O16 K1 F3 71.40(18) . 2_675
O2 K1 F3 118.31(15) . 2_675
O5 K1 F3 126.92(17) . 2_675
O1 K1 F3 73.90(15) . 2_675
O7 K1 F3 57.54(17) 2_675 2_675
O5 K1 F3 56.96(15) 2_675 2_675
C4 K1 F3 95.12(17) . 2_675
O8 K1 S1 101.55(14) . 2_675
O16 K1 S1 113.52(15) . 2_675
O2 K1 S1 149.99(12) . 2_675
O5 K1 S1 113.15(13) . 2_675
O1 K1 S1 107.42(11) . 2_675
O7 K1 S1 25.04(12) 2_675 2_675
O5 K1 S1 25.38(11) 2_675 2_675
C4 K1 S1 132.06(14) . 2_675
F3 K1 S1 46.95(10) 2_675 2_675
O8 K1 S2 17.50(13) . .
O16 K1 S2 127.73(15) . .
O2 K1 S2 62.60(11) . .
O5 K1 S2 74.93(13) . .
O1 K1 S2 97.53(12) . .
O7 K1 S2 101.31(14) 2_675 .
O5 K1 S2 120.47(13) 2_675 .
C4 K1 S2 83.23(14) . .
F3 K1 S2 155.59(13) 2_675 .
S1 K1 S2 118.65(7) 2_675 .
O8 K1 K3 79.31(14) . .
O16 K1 K3 66.86(14) . .
O2 K1 K3 44.02(11) . .
O5 K1 K3 52.77(13) . .
O1 K1 K3 86.08(10) . .
O7 K1 K3 162.86(14) 2_675 .
O5 K1 K3 140.77(12) 2_675 .
C4 K1 K3 61.57(13) . .
F3 K1 K3 137.86(11) 2_675 .
S1 K1 K3 165.90(6) 2_675 .
S2 K1 K3 61.82(5) . .
O4 K2 O13 80.26(19) . 2_575
O4 K2 O3 120.66(16) . 2_575
O13 K2 O3 103.04(18) 2_575 2_575
O4 K2 O2 65.60(15) . .
O13 K2 O2 80.89(17) 2_575 .
O3 K2 O2 172.89(16) 2_575 .
O4 K2 O9 141.65(18) . .
O13 K2 O9 115.4(2) 2_575 .
O3 K2 O9 91.04(17) 2_575 .
O2 K2 O9 81.89(17) . .
O4 K2 O10 97.98(16) . .
O13 K2 O10 141.27(18) 2_575 .
O3 K2 O10 110.58(15) 2_575 .
O2 K2 O10 63.85(14) . .
O9 K2 O10 47.23(16) . .
O4 K2 O11 61.73(15) . .
O13 K2 O11 136.77(19) 2_575 .
O3 K2 O11 81.60(15) 2_575 .
O2 K2 O11 99.67(15) . .
O9 K2 O11 107.38(18) . .
O10 K2 O11 68.65(16) . .
O4 K2 O4 82.69(15) . 2_575
O13 K2 O4 76.05(16) 2_575 2_575
O3 K2 O4 43.64(14) 2_575 2_575
O2 K2 O4 143.46(15) . 2_575
O9 K2 O4 133.74(16) . 2_575
O10 K2 O4 142.50(15) . 2_575
O11 K2 O4 79.24(15) . 2_575
O4 K2 C5 97.92(17) . 2_575
O13 K2 C5 94.03(18) 2_575 2_575
O3 K2 C5 23.59(17) 2_575 2_575
O2 K2 C5 163.30(17) . 2_575
O9 K2 C5 114.50(19) . 2_575
O10 K2 C5 124.28(17) . 2_575
O11 K2 C5 73.13(16) . 2_575
O4 K2 C5 21.87(16) 2_575 2_575
O4 K2 S2 117.67(13) . .
O13 K2 S2 125.96(15) 2_575 .
O3 K2 S2 107.52(12) 2_575 .
O2 K2 S2 65.53(11) . .
O9 K2 S2 24.51(13) . .
O10 K2 S2 24.37(11) . .
O11 K2 S2 91.53(12) . .
O4 K2 S2 150.43(11) 2_575 .
C5 K2 S2 128.58(14) 2_575 .
O4 K2 K3 50.54(12) . .
O13 K2 K3 118.68(16) 2_575 .
O3 K2 K3 131.01(12) 2_575 .
O2 K2 K3 49.17(11) . .
O9 K2 K3 93.04(13) . .
O10 K2 K3 47.45(11) . .
O11 K2 K3 50.72(11) . .
O4 K2 K3 121.75(11) 2_575 .
C5 K2 K3 123.01(13) 2_575 .
S2 K2 K3 68.55(5) . .
O4 K2 K2 45.55(11) . 2_575
O13 K2 K2 73.95(15) 2_575 2_575
O3 K2 K2 77.85(12) 2_575 2_575
O2 K2 K2 109.07(12) . 2_575
O9 K2 K2 167.16(15) . 2_575
O10 K2 K2 130.96(12) . 2_575
O11 K2 K2 65.00(12) . 2_575
O4 K2 K2 37.14(10) 2_575 2_575
C5 K2 K2 54.27(13) 2_575 2_575
S2 K2 K2 155.31(8) . 2_575
K3 K2 K2 89.53(6) . 2_575
O14 K3 O10 145.83(19) . .
O14 K3 O2 86.55(17) . .
O10 K3 O2 70.33(16) . .
O14 K3 O4 88.87(17) . .
O10 K3 O4 103.54(17) . .
O2 K3 O4 66.35(15) . .
O14 K3 O6 80.8(2) . .
O10 K3 O6 98.26(19) . .
O2 K3 O6 135.86(17) . .
O4 K3 O6 153.99(18) . .
O14 K3 O11 136.75(19) . .
O10 K3 O11 76.03(17) . .
O2 K3 O11 108.39(16) . .
O4 K3 O11 63.10(15) . .
O6 K3 O11 109.70(18) . .
O14 K3 O5 84.84(18) . .
O10 K3 O5 70.64(16) . .
O2 K3 O5 89.61(15) . .
O4 K3 O5 155.50(15) . .
O6 K3 O5 47.42(16) . .
O11 K3 O5 133.79(16) . .
O14 K3 F8 80.88(17) . .
O10 K3 F8 132.78(17) . .
O2 K3 F8 123.49(16) . .
O4 K3 F8 58.59(16) . .
O6 K3 F8 96.04(17) . .
O11 K3 F8 56.78(15) . .
O5 K3 F8 142.63(16) . .
O14 K3 F7 97.73(18) . .
O10 K3 F7 113.08(18) . .
O2 K3 F7 158.52(16) . .
O4 K3 F7 92.60(15) . .
O6 K3 F7 65.57(16) . .
O11 K3 F7 54.94(15) . .
O5 K3 F7 111.69(15) . .
F8 K3 F7 37.95(16) . .
O14 K3 S1 83.52(14) . .
O10 K3 S1 83.24(13) . .
O2 K3 S1 113.58(12) . .
O4 K3 S1 172.36(12) . .
O6 K3 S1 23.30(13) . .
O11 K3 S1 122.75(13) . .
O5 K3 S1 24.20(10) . .
F8 K3 S1 119.23(13) . .
F7 K3 S1 87.86(11) . .
O14 K3 K2 127.68(14) . .
O10 K3 K2 55.74(12) . .
O2 K3 K2 53.06(11) . .
O4 K3 K2 47.80(11) . .
O6 K3 K2 150.99(16) . .
O11 K3 K2 55.59(12) . .
O5 K3 K2 121.29(12) . .
F8 K3 K2 94.42(13) . .
F7 K3 K2 109.94(11) . .
S1 K3 K2 138.82(7) . .
O14 K3 S4 17.09(14) . .
O10 K3 S4 128.85(13) . .
O2 K3 S4 73.31(11) . .
O4 K3 S4 93.23(11) . .
O6 K3 S4 83.84(15) . .
O11 K3 S4 150.90(13) . .
O5 K3 S4 74.44(12) . .
F8 K3 S4 97.25(11) . .
F7 K3 S4 114.00(13) . .
S1 K3 S4 79.65(6) . .
K2 K3 S4 121.51(6) . .
C1 N1 C2 106.0(6) . .
C1 N1 Ir1 139.8(5) . .
C2 N1 Ir1 114.1(5) . .
C1 N2 C3 106.8(6) . .
C1 N2 Ir2 137.9(5) . .
C3 N2 Ir2 113.9(4) . .
C10 N3 C6 118.6(6) . .
C10 N3 Ir3 121.7(5) . .
C6 N3 Ir3 119.7(5) . .
C45 N4 Ir1 176.6(7) . .
C47 N5 Ir2 177.5(6) . .
C49 N6 Ir3 178.8(7) . .
C51 N7 Ir3 171.6(7) . .
C4 O1 Ir1 116.7(4) . .
C4 O1 K1 89.1(4) . .
Ir1 O1 K1 146.6(2) . .
C4 O2 K3 132.3(5) . .
C4 O2 K1 93.5(4) . .
K3 O2 K1 90.96(15) . .
C4 O2 K2 125.2(5) . .
K3 O2 K2 77.77(13) . .
K1 O2 K2 136.32(19) . .
C5 O3 Ir2 118.3(4) . .
C5 O3 K2 100.3(4) . 2_575
Ir2 O3 K2 132.2(2) . 2_575
C5 O4 K2 134.3(5) . .
C5 O4 K3 125.1(4) . .
K2 O4 K3 81.67(15) . .
C5 O4 K2 81.7(4) . 2_575
K2 O4 K2 97.31(15) . 2_575
K3 O4 K2 142.80(19) . 2_575
S1 O5 K1 164.3(4) . .
S1 O5 K1 93.1(3) . 2_675
K1 O5 K1 91.30(17) . 2_675
S1 O5 K3 91.1(3) . .
K1 O5 K3 82.27(15) . .
K1 O5 K3 169.8(2) 2_675 .
S1 O6 K3 106.6(3) . .
S1 O7 K1 96.2(3) . 2_675
S2 O8 K1 128.1(3) . .
S2 O9 K2 96.7(3) . .
S2 O10 K3 145.0(3) . .
S2 O10 K2 95.0(3) . .
K3 O10 K2 76.81(14) . .
S3 O11 K3 129.3(3) . .
S3 O11 K2 139.6(3) . .
K3 O11 K2 73.69(13) . .
S3 O13 K2 137.5(4) . 2_575
S4 O14 K3 130.5(4) . .
S4 O16 K1 148.0(4) . .
O7 S1 O5 114.4(4) . .
O7 S1 O6 116.8(4) . .
O5 S1 O6 114.5(4) . .
O7 S1 C41 102.8(4) . .
O5 S1 C41 103.1(4) . .
O6 S1 C41 102.5(4) . .
O7 S1 K1 58.7(3) . 2_675
O5 S1 K1 61.6(2) . 2_675
O6 S1 K1 166.2(3) . 2_675
C41 S1 K1 91.2(3) . 2_675
O7 S1 K3 147.5(3) . .
O5 S1 K3 64.7(2) . .
O6 S1 K3 50.1(3) . .
C41 S1 K3 109.1(3) . .
K1 S1 K3 125.48(7) 2_675 .
O8 S2 O10 115.9(4) . .
O8 S2 O9 115.0(4) . .
O10 S2 O9 113.5(4) . .
O8 S2 C42 102.3(4) . .
O10 S2 C42 103.7(4) . .
O9 S2 C42 104.3(4) . .
O8 S2 K2 118.3(3) . .
O10 S2 K2 60.6(2) . .
O9 S2 K2 58.8(3) . .
C42 S2 K2 139.3(3) . .
O8 S2 K1 34.4(3) . .
O10 S2 K1 82.6(2) . .
O9 S2 K1 127.1(3) . .
C42 S2 K1 121.0(3) . .
K2 S2 K1 95.43(6) . .
O13 S3 O12 115.1(4) . .
O13 S3 O11 116.3(4) . .
O12 S3 O11 115.2(4) . .
O13 S3 C43 102.6(4) . .
O12 S3 C43 102.8(4) . .
O11 S3 C43 101.7(4) . .
O15 S4 O16 115.5(4) . .
O15 S4 O14 115.3(4) . .
O16 S4 O14 114.4(4) . .
O15 S4 C44 102.7(4) . .
O16 S4 C44 102.6(4) . .
O14 S4 C44 103.8(4) . .
O15 S4 K3 134.7(3) . .
O16 S4 K3 82.0(3) . .
O14 S4 K3 32.4(2) . .
C44 S4 K3 114.2(3) . .
O18 S5 O17 115.9(5) . .
O18 S5 O19 114.2(5) . .
O17 S5 O19 114.6(5) . .
O18 S5 C53 103.6(4) . .
O17 S5 C53 104.1(4) . .
O19 S5 C53 102.0(4) . .
C41 F3 K1 110.8(5) . 2_675
C43 F7 K3 93.6(5) . .
C43 F8 K3 96.4(6) . .
N1 C1 N2 110.4(6) . .
N1 C1 C8 126.4(6) . .
N2 C1 C8 123.0(6) . .
C3 C2 N1 108.4(6) . .
C3 C2 C4 135.4(6) . .
N1 C2 C4 116.0(6) . .
N2 C3 C2 108.3(6) . .
N2 C3 C5 116.1(6) . .
C2 C3 C5 135.4(7) . .
O2 C4 O1 122.3(6) . .
O2 C4 C2 123.2(6) . .
O1 C4 C2 114.4(6) . .
O2 C4 K1 63.3(4) . .
O1 C4 K1 66.3(4) . .
C2 C4 K1 150.6(5) . .
O4 C5 O3 123.8(6) . .
O4 C5 C3 123.9(7) . .
O3 C5 C3 112.3(6) . .
O4 C5 K2 76.4(4) . 2_575
O3 C5 K2 56.1(3) . 2_575
C3 C5 K2 142.7(4) . 2_575
N3 C6 C7 121.4(7) . .
C8 C7 C6 119.1(7) . .
C7 C8 C9 118.7(7) . .
C7 C8 C1 121.1(7) . .
C9 C8 C1 120.3(7) . .
C10 C9 C8 119.5(7) . .
N3 C10 C9 122.5(7) . .
C15 C11 C12 108.5(6) . .
C15 C11 C16 128.3(7) . .
C12 C11 C16 123.2(7) . .
C15 C11 Ir1 71.7(4) . .
C12 C11 Ir1 69.6(4) . .
C16 C11 Ir1 124.7(5) . .
C13 C12 C11 106.1(6) . .
C13 C12 C17 126.1(7) . .
C11 C12 C17 127.7(7) . .
C13 C12 Ir1 71.4(4) . .
C11 C12 Ir1 70.1(4) . .
C17 C12 Ir1 126.0(5) . .
C14 C13 C12 108.8(7) . .
C14 C13 C18 126.4(8) . .
C12 C13 C18 124.8(7) . .
C14 C13 Ir1 70.3(4) . .
C12 C13 Ir1 68.9(4) . .
C18 C13 Ir1 125.5(5) . .
C13 C14 C15 107.6(6) . .
C13 C14 C19 127.3(8) . .
C15 C14 C19 124.2(7) . .
C13 C14 Ir1 71.2(4) . .
C15 C14 Ir1 70.4(4) . .
C19 C14 Ir1 132.4(5) . .
C11 C15 C14 109.0(6) . .
C11 C15 C20 127.9(7) . .
C14 C15 C20 123.1(7) . .
C11 C15 Ir1 70.2(4) . .
C14 C15 Ir1 70.1(4) . .
C20 C15 Ir1 124.4(5) . .
C25 C21 C22 108.3(7) . .
C25 C21 C26 125.2(7) . .
C22 C21 C26 126.4(7) . .
C25 C21 Ir2 71.4(4) . .
C22 C21 Ir2 70.1(4) . .
C26 C21 Ir2 123.6(5) . .
C23 C22 C21 107.4(7) . .
C23 C22 C27 126.1(7) . .
C21 C22 C27 126.5(7) . .
C23 C22 Ir2 71.1(4) . .
C21 C22 Ir2 69.9(4) . .
C27 C22 Ir2 126.3(5) . .
C22 C23 C24 110.2(7) . .
C22 C23 C28 124.4(7) . .
C24 C23 C28 125.3(7) . .
C22 C23 Ir2 70.2(4) . .
C24 C23 Ir2 71.5(4) . .
C28 C23 Ir2 127.6(5) . .
C23 C24 C25 105.9(6) . .
C23 C24 C29 128.7(7) . .
C25 C24 C29 125.1(7) . .
C23 C24 Ir2 69.1(4) . .
C25 C24 Ir2 69.5(4) . .
C29 C24 Ir2 129.9(5) . .
C21 C25 C24 108.2(6) . .
C21 C25 C30 125.6(7) . .
C24 C25 C30 126.2(7) . .
C21 C25 Ir2 69.3(4) . .
C24 C25 Ir2 70.9(4) . .
C30 C25 Ir2 126.1(6) . .
C35 C31 C32 108.4(7) . .
C35 C31 C36 127.4(7) . .
C32 C31 C36 124.0(7) . .
C35 C31 Ir3 71.8(4) . .
C32 C31 Ir3 70.9(4) . .
C36 C31 Ir3 127.1(5) . .
C33 C32 C31 105.7(6) . .
C33 C32 C37 126.7(7) . .
C31 C32 C37 127.4(7) . .
C33 C32 Ir3 70.6(4) . .
C31 C32 Ir3 69.4(4) . .
C37 C32 Ir3 128.7(5) . .
C34 C33 C32 108.9(7) . .
C34 C33 C38 128.8(7) . .
C32 C33 C38 122.3(7) . .
C34 C33 Ir3 69.6(4) . .
C32 C33 Ir3 70.2(4) . .
C38 C33 Ir3 124.8(5) . .
C35 C34 C33 107.5(7) . .
C35 C34 C39 128.1(7) . .
C33 C34 C39 124.1(7) . .
C35 C34 Ir3 71.6(4) . .
C33 C34 Ir3 71.6(4) . .
C39 C34 Ir3 126.7(5) . .
C31 C35 C34 109.2(7) . .
C31 C35 C40 124.2(7) . .
C34 C35 C40 126.5(7) . .
C31 C35 Ir3 69.9(4) . .
C34 C35 Ir3 69.7(4) . .
C40 C35 Ir3 125.9(5) . .
F2 C41 F1 107.2(7) . .
F2 C41 F3 107.7(8) . .
F1 C41 F3 106.4(7) . .
F2 C41 S1 113.8(6) . .
F1 C41 S1 110.6(7) . .
F3 C41 S1 111.0(6) . .
F6 C42 F4 107.1(7) . .
F6 C42 F5 108.8(7) . .
F4 C42 F5 107.5(7) . .
F6 C42 S2 112.6(6) . .
F4 C42 S2 110.9(6) . .
F5 C42 S2 109.8(5) . .
F9 C43 F8 108.8(8) . .
F9 C43 F7 108.1(7) . .
F8 C43 F7 106.9(7) . .
F9 C43 S3 111.1(6) . .
F8 C43 S3 111.4(6) . .
F7 C43 S3 110.4(7) . .
F12 C44 F11 108.7(8) . .
F12 C44 F10 108.4(7) . .
F11 C44 F10 107.5(8) . .
F12 C44 S4 110.4(6) . .
F11 C44 S4 111.7(6) . .
F10 C44 S4 110.1(6) . .
N4 C45 C46 178.3(9) . .
N5 C47 C48 178.7(8) . .
N6 C49 C50 177.7(9) . .
N7 C51 C52 178.3(10) . .
F13 C53 F15 108.2(8) . .
F13 C53 F14 108.3(8) . .
F15 C53 F14 107.5(8) . .
F13 C53 S5 111.5(6) . .
F15 C53 S5 109.8(6) . .
F14 C53 S5 111.4(7) . .
O20 S6 O22 109.9(12) . .
O20 S6 O21 113.1(17) . .
O22 S6 O21 116.6(18) . .
O20 S6 C54 111.8(13) . .
O22 S6 C54 94.5(12) . .
O21 S6 C54 109.6(14) . .
F17 C54 F16 116(3) . .
F17 C54 F18 90(3) . .
F16 C54 F18 108(2) . .
F17 C54 S6 116(2) . .
F16 C54 S6 114(2) . .
F18 C54 S6 110(3) . .
N8 C55 C56 164(3) . .
O21' S6' O20' 113(2) . .
O21' S6' O22' 115(2) . .
O20' S6' O22' 121.1(18) . .
O21' S6' C54' 101(2) . .
O20' S6' C54' 96.8(16) . .
O22' S6' C54' 104.4(12) . .
F18' C54' F17' 107(2) . .
F18' C54' F16' 122(4) . .
F17' C54' F16' 97(3) . .
F18' C54' S6' 114(3) . .
F17' C54' S6' 111(3) . .
F16' C54' S6' 104(3) . .

loop_
_geom_bond_atom_site_label_1
_geom_bond_atom_site_label_2
_geom_bond_distance
_geom_bond_site_symmetry_2
Ir1 N4 2.052(6) .
Ir1 N1 2.095(5) .
Ir1 O1 2.121(5) .
Ir1 C12 2.137(7) .
Ir1 C11 2.144(7) .
Ir1 C14 2.160(7) .
Ir1 C15 2.164(7) .
Ir1 C13 2.171(7) .
Ir2 N5 2.076(6) .
Ir2 N2 2.091(6) .
Ir2 O3 2.097(5) .
Ir2 C21 2.130(7) .
Ir2 C22 2.133(7) .
Ir2 C23 2.145(7) .
Ir2 C25 2.158(7) .
Ir2 C24 2.176(7) .
Ir3 N7 2.079(6) .
Ir3 N6 2.082(6) .
Ir3 N3 2.121(6) .
Ir3 C31 2.144(7) .
Ir3 C34 2.144(7) .
Ir3 C32 2.164(7) .
Ir3 C35 2.169(7) .
Ir3 C33 2.170(7) .
K1 O8 2.672(6) .
K1 O16 2.706(6) .
K1 O2 2.811(5) .
K1 O5 2.833(6) .
K1 O1 2.876(5) .
K1 O7 2.900(6) 2_675
K1 O5 2.970(6) 2_675
K1 C4 3.141(7) .
K1 F3 3.164(6) 2_675
K1 S1 3.374(3) 2_675
K1 S2 3.721(3) .
K1 K3 3.972(2) .
K2 O4 2.669(5) .
K2 O13 2.703(6) 2_575
K2 O3 2.711(5) 2_575
K2 O2 2.916(5) .
K2 O9 2.981(7) .
K2 O10 3.027(6) .
K2 O11 3.065(6) .
K2 O4 3.156(5) 2_575
K2 C5 3.213(7) 2_575
K2 S2 3.461(3) .
K2 K3 3.566(2) .
K2 K2 4.385(3) 2_575
K3 O14 2.644(6) .
K3 O10 2.698(6) .
K3 O2 2.761(5) .
K3 O4 2.782(5) .
K3 O6 2.826(6) .
K3 O11 2.876(6) .
K3 O5 3.192(6) .
K3 F8 3.267(8) .
K3 F7 3.327(6) .
K3 S1 3.531(3) .
K3 S4 3.751(3) .
N1 C1 1.356(9) .
N1 C2 1.380(9) .
N2 C1 1.361(9) .
N2 C3 1.362(9) .
N3 C10 1.334(9) .
N3 C6 1.367(9) .
N4 C45 1.141(11) .
N5 C47 1.131(10) .
N6 C49 1.150(10) .
N7 C51 1.132(11) .
O1 C4 1.310(8) .
O2 C4 1.240(9) .
O3 C5 1.306(9) .
O3 K2 2.711(5) 2_575
O4 C5 1.209(9) .
O4 K2 3.156(5) 2_575
O5 S1 1.448(6) .
O5 K1 2.970(6) 2_675
O6 S1 1.458(6) .
O7 S1 1.436(6) .
O7 K1 2.900(6) 2_675
O8 S2 1.422(6) .
O9 S2 1.445(7) .
O10 S2 1.433(6) .
O11 S3 1.440(6) .
O12 S3 1.431(6) .
O13 S3 1.429(6) .
O13 K2 2.703(6) 2_575
O14 S4 1.450(6) .
O15 S4 1.437(6) .
O16 S4 1.442(6) .
O17 S5 1.429(7) .
O18 S5 1.428(7) .
O19 S5 1.483(8) .
S1 C41 1.802(9) .
S1 K1 3.374(3) 2_675
S2 C42 1.829(8) .
S3 C43 1.830(8) .
S4 C44 1.842(9) .
S5 C53 1.821(9) .
F1 C41 1.345(10) .
F2 C41 1.341(10) .
F3 C41 1.352(10) .
F3 K1 3.164(6) 2_675
F4 C42 1.318(10) .
F5 C42 1.350(10) .
F6 C42 1.314(10) .
F7 C43 1.338(11) .
F8 C43 1.332(10) .
F9 C43 1.327(10) .
F10 C44 1.336(11) .
F11 C44 1.327(10) .
F12 C44 1.301(11) .
F13 C53 1.322(11) .
F14 C53 1.342(11) .
F15 C53 1.325(11) .
C1 C8 1.472(10) .
C2 C3 1.368(10) .
C2 C4 1.480(10) .
C3 C5 1.488(9) .
C5 K2 3.213(7) 2_575
C6 C7 1.393(10) .
C7 C8 1.383(10) .
C8 C9 1.391(10) .
C9 C10 1.375(11) .
C11 C15 1.407(11) .
C11 C12 1.477(10) .
C11 C16 1.489(11) .
C12 C13 1.460(11) .
C12 C17 1.505(10) .
C13 C14 1.430(11) .
C13 C18 1.480(11) .
C14 C15 1.458(11) .
C14 C19 1.512(10) .
C15 C20 1.509(10) .
C21 C25 1.440(11) .
C21 C22 1.459(11) .
C21 C26 1.525(11) .
C22 C23 1.416(11) .
C22 C27 1.531(11) .
C23 C24 1.457(11) .
C23 C28 1.499(10) .
C24 C25 1.466(10) .
C24 C29 1.478(11) .
C25 C30 1.474(11) .
C31 C35 1.414(11) .
C31 C32 1.465(10) .
C31 C36 1.525(10) .
C32 C33 1.455(11) .
C32 C37 1.488(10) .
C33 C34 1.432(11) .
C33 C38 1.532(10) .
C34 C35 1.427(11) .
C34 C39 1.512(11) .
C35 C40 1.519(11) .
C45 C46 1.444(12) .
C47 C48 1.445(11) .
C49 C50 1.428(11) .
C51 C52 1.476(13) .
S6 O20 1.393(16) .
S6 O22 1.415(12) .
S6 O21 1.46(3) .
S6 C54 1.77(4) .
C54 F17 1.298(18) .
C54 F16 1.331(18) .
C54 F18 1.358(18) .
C55 N8 1.159(18) .
C55 C56 1.409(18) .
S6' O21' 1.413(19) .
S6' O20' 1.453(17) .
S6' O22' 1.471(15) .
S6' C54' 1.78(5) .
C54' F18' 1.308(19) .
C54' F17' 1.320(19) .
C54' F16' 1.336(19) .
C55' C56' 1.14(4) .
